data_7234060
loop_
_publ_author_name
'Takaaki Hiramatsu'
'Yukihiro Yoshida'
'Gunzi Saito'
'Akihiro Otsuka'
'Hideki Yamochi'
'Mitsuhiko Maesato'
'Yasuhiro Shimizu'
'Hiroshi Ito'
'Hideo Kishida'

_publ_section_title
;
 Quantum spin liquid: design of a quantum spin liquid next to a
 superconducting state based on a dimer-type ET Mott insulator
;
_journal_name_full 'Journal of Materials Chemistry C'
_journal_page_first 1378
_journal_page_last 1388
_journal_paper_doi 10.1039/C4TC01701C
_journal_volume 3
_journal_year 2015
_chemical_formula_moiety '2(C10 H8 S8), (C2 Cl1 Cu1 N3)'
_chemical_formula_sum 'C22 H16 Cl Cu N3 S16'
_chemical_formula_weight 934.44
_chemical_name_common (ET)2Cu[N(CN)2]Cl
_space_group_IT_number 62
_space_group_name_Hall '-P 2ac 2n'
_space_group_name_H-M_alt 'P n m a'
_symmetry_cell_setting orthorhombic
_symmetry_space_group_name_Hall '-P 2ac 2n'
_symmetry_space_group_name_H-M 'P n m a'
_atom_sites_solution_hydrogens geom
_atom_sites_solution_primary direct
_atom_sites_solution_secondary difmap
_cell_angle_alpha 90.00
_cell_angle_beta 90.00
_cell_angle_gamma 90.00
_cell_formula_units_Z 4
_cell_length_a 12.8852(7)
_cell_length_b 29.5759(17)
_cell_length_c 8.4161(5)
_cell_measurement_reflns_used 9888
_cell_measurement_temperature 100(2)
_cell_measurement_theta_max 28.12
_cell_measurement_theta_min 2.52
_cell_volume 3207.3(3)
_computing_cell_refinement 'Bruker SAINT'
_computing_data_collection 'Bruker APEX2'
_computing_data_reduction 'Bruker SAINT'
_computing_molecular_graphics 'Bruker SHELXTL'
_computing_publication_material 'Bruker SHELXTL'
_computing_structure_refinement 'SHELXL-97 (Sheldrick, 2008)'
_computing_structure_solution 'SHELXS-97 (Sheldrick, 2008)'
_diffrn_ambient_temperature 100(2)
_diffrn_detector_area_resol_mean 8.333
_diffrn_measured_fraction_theta_full 0.985
_diffrn_measured_fraction_theta_max 0.985
_diffrn_measurement_device_type 'Bruker APEX-II CCD'
_diffrn_measurement_method '\f and \w scans'
_diffrn_radiation_monochromator graphite
_diffrn_radiation_source 'fine-focus sealed tube'
_diffrn_radiation_type MoK\a
_diffrn_radiation_wavelength 0.71073
_diffrn_reflns_av_R_equivalents 0.0103
_diffrn_reflns_av_sigmaI/netI 0.0084
_diffrn_reflns_limit_h_max 16
_diffrn_reflns_limit_h_min -15
_diffrn_reflns_limit_k_max 38
_diffrn_reflns_limit_k_min -35
_diffrn_reflns_limit_l_max 8
_diffrn_reflns_limit_l_min -10
_diffrn_reflns_number 16834
_diffrn_reflns_theta_full 27.49
_diffrn_reflns_theta_max 27.49
_diffrn_reflns_theta_min 1.38
_exptl_absorpt_coefficient_mu 1.832
_exptl_absorpt_correction_T_max 0.7581
_exptl_absorpt_correction_T_min 0.5917
_exptl_absorpt_correction_type numerical
_exptl_absorpt_process_details
;
APEX2 Software
;
_exptl_crystal_colour black
_exptl_crystal_density_diffrn 1.935
_exptl_crystal_density_method 'not measured'
_exptl_crystal_description 'elongate block'
_exptl_crystal_F_000 1884
_exptl_crystal_preparation 'Magnetic properties, electronic property'
_exptl_crystal_recrystallization_method electrocrystallization
_exptl_crystal_size_max 0.32
_exptl_crystal_size_mid 0.19
_exptl_crystal_size_min 0.16
_refine_diff_density_max 3.446
_refine_diff_density_min -0.748
_refine_diff_density_rms 0.143
_refine_ls_extinction_method none
_refine_ls_goodness_of_fit_ref 1.059
_refine_ls_hydrogen_treatment constr
_refine_ls_matrix_type full
_refine_ls_number_parameters 205
_refine_ls_number_reflns 3690
_refine_ls_number_restraints 0
_refine_ls_restrained_S_all 1.059
_refine_ls_R_factor_all 0.0411
_refine_ls_R_factor_gt 0.0394
_refine_ls_shift/su_max 0.000
_refine_ls_shift/su_mean 0.000
_refine_ls_structure_factor_coef Fsqd
_refine_ls_weighting_details 'calc w=1/[\s^2^(Fo^2^)+(0.0627P)^2^+15.3777P] where P=(Fo^2^+2Fc^2^)/3'
_refine_ls_weighting_scheme calc
_refine_ls_wR_factor_gt 0.1178
_refine_ls_wR_factor_ref 0.1196
_reflns_number_gt 3517
_reflns_number_total 3690
_reflns_threshold_expression >2sigma(I)
_cod_data_source_file 1000016.cif
_cod_data_source_block PCOD1000016
_cod_depositor_comments
;
The following automatic conversions were performed:

data item '_symmetry_cell_setting' value 'Orthorhombic' was changed
to 'orthorhombic' in accordance with the built-in table derived from
the CIF Core dictionary named 'cif_core.dic' version 2.4.5 last
updated on 2014-11-21.

Automatic conversion script
Id: cif_fix_values 6909 2019-04-08 15:41:33Z antanas 
;
_cod_original_sg_symbol_H-M 'Pnma '
_cod_original_formula_sum 'C22 H16 Cl1 Cu1 N3 S16'
_cod_database_code 7234060

loop_
_symmetry_equiv_pos_as_xyz
'x, y, z'
'-x+1/2, -y, z+1/2'
'x+1/2, -y+1/2, -z+1/2'
'-x, y+1/2, -z'
'-x, -y, -z'
'x-1/2, y, -z-1/2'
'-x-1/2, y-1/2, z-1/2'
'x, -y-1/2, z'

loop_
_atom_site_label
_atom_site_type_symbol
_atom_site_fract_x
_atom_site_fract_y
_atom_site_fract_z
_atom_site_U_iso_or_equiv
_atom_site_adp_type
_atom_site_occupancy
_atom_site_symmetry_multiplicity
_atom_site_calc_flag
_atom_site_refinement_flags
_atom_site_disorder_assembly
_atom_site_disorder_group
C1 C 0.6400(2) -0.01844(11) 0.3603(4) 0.0141(6) Uani 1 1 d . . .
C2 C 0.5777(2) 0.01875(10) 0.3590(4) 0.0137(6) Uani 1 1 d . . .
C3 C 0.7821(2) -0.07814(11) 0.4092(4) 0.0147(6) Uani 1 1 d . . .
C4 C 0.7222(2) -0.09579(11) 0.2933(4) 0.0141(6) Uani 1 1 d . . .
C5 C 0.5004(2) 0.09849(10) 0.3883(4) 0.0146(6) Uani 1 1 d . . .
C6 C 0.4428(3) 0.07826(11) 0.2746(4) 0.0143(6) Uani 1 1 d . . .
C7 C 0.9148(3) -0.15117(12) 0.3798(4) 0.0222(7) Uani 1 1 d . . .
H7A H 0.9519 -0.1416 0.2810 0.027 Uiso 1 1 calc R . .
H7B H 0.9620 -0.1719 0.4395 0.027 Uiso 1 1 calc R . .
C8 C 0.8186(3) -0.17724(11) 0.3326(4) 0.0198(7) Uani 1 1 d . . .
H8A H 0.7776 -0.1842 0.4304 0.024 Uiso 1 1 calc R . .
H8B H 0.8402 -0.2066 0.2839 0.024 Uiso 1 1 calc R . .
C9A C 0.4145(3) 0.17993(12) 0.3005(5) 0.0242(7) Uani 1 1 d . . .
H9A H 0.3931 0.2108 0.3358 0.029 Uiso 1 1 calc R . .
H9B H 0.4581 0.1835 0.2029 0.029 Uiso 1 1 calc R . .
C10A C 0.3183(3) 0.15319(12) 0.2581(5) 0.0237(7) Uani 1 1 d . . .
H10A H 0.2730 0.1723 0.1888 0.028 Uiso 1 1 calc R . .
H10B H 0.2788 0.1466 0.3578 0.028 Uiso 1 1 calc R . .
S1 S 0.74700(6) -0.02506(3) 0.48455(10) 0.01471(18) Uani 1 1 d . . .
S2 S 0.61551(6) -0.06355(3) 0.23299(10) 0.01505(18) Uani 1 1 d . . .
S3 S 0.59685(6) 0.06589(3) 0.47889(10) 0.01488(18) Uani 1 1 d . . .
S4 S 0.47103(6) 0.02166(3) 0.23203(10) 0.01499(18) Uani 1 1 d . . .
S5 S 0.89120(7) -0.10167(3) 0.50030(10) 0.0197(2) Uani 1 1 d . . .
S6 S 0.73622(7) -0.14731(3) 0.19371(10) 0.01747(19) Uani 1 1 d . . .
S7 S 0.49327(8) 0.15418(3) 0.45630(11) 0.0217(2) Uani 1 1 d . . .
S8 S 0.34401(7) 0.10082(3) 0.15780(10) 0.0201(2) Uani 1 1 d . . .
C11 C 0.8460(4) 0.2500 0.5966(6) 0.0178(9) Uani 1 2 d S . .
C12 C 0.9736(4) 0.2500 0.7877(6) 0.0179(9) Uani 1 2 d S . .
N1 N 0.7644(3) 0.2500 0.5390(5) 0.0211(9) Uani 1 2 d S . .
N2 N 0.9421(3) 0.2500 0.6414(5) 0.0249(9) Uani 1 2 d S . .
N3 N 1.0165(3) 0.2500 0.9088(5) 0.0190(8) Uani 1 2 d S . .
Cu1 Cu 0.62724(5) 0.2500 0.43438(7) 0.01853(16) Uani 1 2 d S . .
Cl1 Cl 0.64037(7) 0.2500 0.16833(10) 0.00733(19) Uani 1 2 d S . .

loop_
_atom_site_aniso_label
_atom_site_aniso_U_11
_atom_site_aniso_U_22
_atom_site_aniso_U_33
_atom_site_aniso_U_23
_atom_site_aniso_U_13
_atom_site_aniso_U_12
C1 0.0142(14) 0.0135(14) 0.0145(14) -0.0025(11) -0.0008(12) -0.0020(11)
C2 0.0143(14) 0.0125(14) 0.0143(14) -0.0018(11) -0.0011(11) -0.0023(11)
C3 0.0140(14) 0.0135(14) 0.0165(15) -0.0011(12) 0.0000(12) 0.0014(11)
C4 0.0140(14) 0.0120(14) 0.0163(15) -0.0014(11) -0.0003(12) 0.0022(11)
C5 0.0176(15) 0.0108(14) 0.0154(14) 0.0006(11) 0.0019(12) 0.0011(11)
C6 0.0161(15) 0.0124(14) 0.0145(15) 0.0003(11) 0.0015(12) 0.0024(11)
C7 0.0195(16) 0.0252(17) 0.0220(17) -0.0059(14) -0.0036(13) 0.0097(14)
C8 0.0289(18) 0.0131(14) 0.0174(16) -0.0003(12) -0.0046(14) 0.0043(13)
C9A 0.0303(19) 0.0170(16) 0.0252(18) 0.0026(13) -0.0023(15) 0.0007(14)
C10A 0.0256(18) 0.0201(17) 0.0254(18) -0.0047(14) -0.0001(15) 0.0074(14)
S1 0.0138(4) 0.0141(4) 0.0162(4) -0.0038(3) -0.0019(3) 0.0002(3)
S2 0.0156(4) 0.0134(4) 0.0161(4) -0.0035(3) -0.0039(3) 0.0021(3)
S3 0.0152(4) 0.0123(4) 0.0172(4) -0.0031(3) -0.0021(3) -0.0005(3)
S4 0.0166(4) 0.0119(4) 0.0165(4) -0.0023(3) -0.0035(3) 0.0011(3)
S5 0.0175(4) 0.0195(4) 0.0219(4) -0.0050(3) -0.0070(3) 0.0047(3)
S6 0.0208(4) 0.0129(4) 0.0187(4) -0.0041(3) -0.0052(3) 0.0037(3)
S7 0.0342(5) 0.0116(4) 0.0192(4) -0.0034(3) -0.0046(4) 0.0029(3)
S8 0.0218(4) 0.0187(4) 0.0196(4) -0.0029(3) -0.0051(3) 0.0073(3)
C11 0.022(2) 0.014(2) 0.017(2) 0.000 0.0050(19) 0.000
C12 0.015(2) 0.012(2) 0.026(3) 0.000 0.0048(19) 0.000
N1 0.020(2) 0.024(2) 0.020(2) 0.000 -0.0016(17) 0.000
N2 0.017(2) 0.037(3) 0.021(2) 0.000 -0.0011(17) 0.000
N3 0.0183(19) 0.0159(19) 0.023(2) 0.000 -0.0022(17) 0.000
Cu1 0.0186(3) 0.0189(3) 0.0181(3) 0.000 0.0003(2) 0.000
Cl1 0.0139(4) 0.0073(4) 0.0008(4) 0.000 0.0003(3) 0.000

loop_
_atom_type_symbol
_atom_type_description
_atom_type_scat_dispersion_real
_atom_type_scat_dispersion_imag
_atom_type_scat_source
C C 0.0033 0.0016 'International Tables Vol C Tables 4.2.6.8 and 6.1.1.4'
H H 0.0000 0.0000 'International Tables Vol C Tables 4.2.6.8 and 6.1.1.4'
N N 0.0061 0.0033 'International Tables Vol C Tables 4.2.6.8 and 6.1.1.4'
S S 0.1246 0.1234 'International Tables Vol C Tables 4.2.6.8 and 6.1.1.4'
Cu Cu 0.3201 1.2651 'International Tables Vol C Tables 4.2.6.8 and 6.1.1.4'
Cl Cl 0.1484 0.1585 'International Tables Vol C Tables 4.2.6.8 and 6.1.1.4'

loop_
_geom_angle_atom_site_label_1
_geom_angle_atom_site_label_2
_geom_angle_atom_site_label_3
_geom_angle
_geom_angle_site_symmetry_1
_geom_angle_site_symmetry_3
C2 C1 S2 120.5(2) . .
C2 C1 S1 124.2(2) . .
S2 C1 S1 115.30(18) . .
C1 C2 S3 124.0(2) . .
C1 C2 S4 120.7(2) . .
S3 C2 S4 115.35(18) . .
C4 C3 S5 128.6(3) . .
C4 C3 S1 117.4(2) . .
S5 C3 S1 113.93(18) . .
C3 C4 S2 116.7(2) . .
C3 C4 S6 128.6(3) . .
S2 C4 S6 114.69(18) . .
C6 C5 S7 128.4(3) . .
C6 C5 S3 117.1(2) . .
S7 C5 S3 114.50(19) . .
C5 C6 S8 129.2(3) . .
C5 C6 S4 117.1(2) . .
S8 C6 S4 113.75(18) . .
C8 C7 S5 115.0(2) . .
C8 C7 H7A 108.5 . .
S5 C7 H7A 108.5 . .
C8 C7 H7B 108.5 . .
S5 C7 H7B 108.5 . .
H7A C7 H7B 107.5 . .
C7 C8 S6 113.6(2) . .
C7 C8 H8A 108.8 . .
S6 C8 H8A 108.8 . .
C7 C8 H8B 108.8 . .
S6 C8 H8B 108.8 . .
H8A C8 H8B 107.7 . .
C10A C9A S7 114.0(3) . .
C10A C9A H9A 108.7 . .
S7 C9A H9A 108.7 . .
C10A C9A H9B 108.7 . .
S7 C9A H9B 108.7 . .
H9A C9A H9B 107.6 . .
C9A C10A S8 114.2(3) . .
C9A C10A H10A 108.7 . .
S8 C10A H10A 108.7 . .
C9A C10A H10B 108.7 . .
S8 C10A H10B 108.7 . .
H10A C10A H10B 107.6 . .
C1 S1 C3 95.02(15) . .
C1 S2 C4 95.55(15) . .
C2 S3 C5 95.06(15) . .
C2 S4 C6 94.91(15) . .
C3 S5 C7 102.22(16) . .
C4 S6 C8 100.20(15) . .
C5 S7 C9A 100.79(17) . .
C6 S8 C10A 101.55(17) . .
N1 C11 N2 172.2(5) . .
N3 C12 N2 169.8(5) . .
C11 N1 Cu1 178.2(4) . .
C11 N2 C12 125.2(5) . .
C12 N3 Cu1 161.2(4) . 6_657
N3 Cu1 N1 110.73(18) 6_557 .
N3 Cu1 Cl1 137.09(13) 6_557 .
N1 Cu1 Cl1 112.18(13) . .

loop_
_geom_bond_atom_site_label_1
_geom_bond_atom_site_label_2
_geom_bond_distance
_geom_bond_site_symmetry_2
C1 C2 1.362(4) .
C1 S2 1.740(3) .
C1 S1 1.741(3) .
C2 S3 1.739(3) .
C2 S4 1.743(3) .
C3 C4 1.349(4) .
C3 S5 1.746(3) .
C3 S1 1.753(3) .
C4 S2 1.748(3) .
C4 S6 1.749(3) .
C5 C6 1.350(5) .
C5 S7 1.746(3) .
C5 S3 1.748(3) .
C6 S8 1.741(3) .
C6 S4 1.750(3) .
C7 C8 1.512(5) .
C7 S5 1.807(4) .
C7 H7A 1.0000 .
C7 H7B 1.0000 .
C8 S6 1.810(3) .
C8 H8A 1.0000 .
C8 H8B 1.0000 .
C9A C10A 1.513(5) .
C9A S7 1.825(4) .
C9A H9A 1.0000 .
C9A H9B 1.0000 .
C10A S8 1.795(4) .
C10A H10A 1.0000 .
C10A H10B 1.0000 .
C11 N1 1.159(7) .
C11 N2 1.294(7) .
C12 N3 1.159(7) .
C12 N2 1.296(7) .
N1 Cu1 1.974(4) .
N3 Cu1 1.944(4) 6_657
Cu1 N3 1.944(4) 6_557
Cu1 Cl1 2.2455(11) .

loop_
_geom_torsion_atom_site_label_1
_geom_torsion_atom_site_label_2
_geom_torsion_atom_site_label_3
_geom_torsion_atom_site_label_4
_geom_torsion
_geom_torsion_site_symmetry_1
_geom_torsion_site_symmetry_2
_geom_torsion_site_symmetry_3
_geom_torsion_site_symmetry_4
S2 C1 C2 S3 -178.89(18) . . . .
S1 C1 C2 S3 1.3(4) . . . .
S2 C1 C2 S4 0.9(4) . . . .
S1 C1 C2 S4 -178.92(18) . . . .
S5 C3 C4 S2 178.1(2) . . . .
S1 C3 C4 S2 -0.4(4) . . . .
S5 C3 C4 S6 -1.7(5) . . . .
S1 C3 C4 S6 179.74(19) . . . .
S7 C5 C6 S8 0.6(5) . . . .
S3 C5 C6 S8 -178.1(2) . . . .
S7 C5 C6 S4 179.02(19) . . . .
S3 C5 C6 S4 0.4(4) . . . .
S5 C7 C8 S6 68.7(3) . . . .
S7 C9A C10A S8 -69.5(3) . . . .
C2 C1 S1 C3 -178.6(3) . . . .
S2 C1 S1 C3 1.6(2) . . . .
C4 C3 S1 C1 -0.7(3) . . . .
S5 C3 S1 C1 -179.45(19) . . . .
C2 C1 S2 C4 178.4(3) . . . .
S1 C1 S2 C4 -1.8(2) . . . .
C3 C4 S2 C1 1.3(3) . . . .
S6 C4 S2 C1 -178.82(19) . . . .
C1 C2 S3 C5 172.6(3) . . . .
S4 C2 S3 C5 -7.2(2) . . . .
C6 C5 S3 C2 4.1(3) . . . .
S7 C5 S3 C2 -174.72(19) . . . .
C1 C2 S4 C6 -172.5(3) . . . .
S3 C2 S4 C6 7.4(2) . . . .
C5 C6 S4 C2 -4.6(3) . . . .
S8 C6 S4 C2 174.04(19) . . . .
C4 C3 S5 C7 8.5(4) . . . .
S1 C3 S5 C7 -172.96(19) . . . .
C8 C7 S5 C3 -41.7(3) . . . .
C3 C4 S6 C8 19.6(4) . . . .
S2 C4 S6 C8 -160.19(19) . . . .
C7 C8 S6 C4 -51.9(3) . . . .
C6 C5 S7 C9A -14.2(4) . . . .
S3 C5 S7 C9A 164.5(2) . . . .
C10A C9A S7 C5 47.7(3) . . . .
C5 C6 S8 C10A -12.8(4) . . . .
S4 C6 S8 C10A 168.72(19) . . . .
C9A C10A S8 C6 46.6(3) . . . .
N2 C11 N1 Cu1 0.00(2) . . . .
N1 C11 N2 C12 180.000(6) . . . .
N3 C12 N2 C11 180.000(6) . . . .
N2 C12 N3 Cu1 0.006(7) . . . 6_657
C11 N1 Cu1 N3 180.002(19) . . . 6_557
C11 N1 Cu1 Cl1 0.000(19) . . . .
